data_4330115
loop_
_publ_author_name
'Bastian Feldscher'
'Hubert Theil'
'Anja Stammler'
'Hartmut B\"ogge'
'Thorsten Glaser'

_publ_contact_author_address
;     Fakult\"at f. Chemie
      Universit\"at Bielefeld
      33501 Bielefeld
      Germany
;
_publ_contact_author_email thorsten.glaser@uni-bielefeld.de
_publ_contact_author_fax '49 521 106 6003'
_publ_contact_author_name 'Prof. Dr. Thorsten. Glaser'
_publ_contact_author_phone '49 521 106 6105'
_publ_section_title
;
 Bioinspired Enhancement of Superexchange: From
 1,3,5-Trihydroxybenzene-Bridged to 1,3,5-Trimercaptobenzene-Bridged
 Trinuclear Copper(II) Complexes
;
_journal_name_full 'Inorganic Chemistry'
_journal_page_first 8652
_journal_page_last 8654
_journal_paper_doi 10.1021/ic301312v
_journal_volume 51
_journal_year 2012
_chemical_absolute_configuration ad
_chemical_formula_moiety 'C69 H96 N6 O3 S3 Cu3 , 3(C H2 Cl2) , 6(C2 H3 N)'
_chemical_formula_sum 'C84 H120 Cl6 Cu3 N12 O3 S3'
_chemical_formula_weight 1845.42
_chemical_name_systematic
; 
 ? 
;
_space_group_IT_number 173
_symmetry_cell_setting hexagonal
_symmetry_space_group_name_Hall 'P 6c'
_symmetry_space_group_name_H-M 'P 63'
_atom_sites_solution_hydrogens geom
_atom_sites_solution_primary direct
_atom_sites_solution_secondary difmap
_audit_creation_method SHELXL-97
_cell_angle_alpha 90.00
_cell_angle_beta 90.00
_cell_angle_gamma 120.00
_cell_formula_units_Z 8
_cell_length_a 24.936(4)
_cell_length_b 24.936(4)
_cell_length_c 40.088(8)
_cell_measurement_reflns_used 9993
_cell_measurement_temperature 100(2)
_cell_measurement_theta_max 66.83
_cell_measurement_theta_min 2.20
_cell_volume 21587(7)
_computing_cell_refinement 'APEX2 v2009.11-0 (Bruker AXS, 2009)'
_computing_data_collection 'APEX2 v2009.11-0 (Bruker AXS, 2009)'
_computing_data_reduction 'SAINT (Bruker AXS, 2009)'
_computing_molecular_graphics 'DIAMOND 2.1 (Crystal Impact, 2001)'
_computing_publication_material 'SHELXL-97 (Sheldrick, 2008)'
_computing_structure_refinement 'SHELXL-97 (Sheldrick, 2008)'
_computing_structure_solution 'SHELXS-97 (Sheldrick, 2008)'
_diffrn_ambient_temperature 100(2)
_diffrn_measured_fraction_theta_full 0.994
_diffrn_measured_fraction_theta_max 0.994
_diffrn_measurement_device 'X8 PROSPECTOR ULTRA'
_diffrn_measurement_device_type 'three circle diffractometer'
_diffrn_measurement_method 'omega- and phi-scans'
_diffrn_radiation_monochromator 'QuazarTM Montel Multilayer optics'
_diffrn_radiation_source 'I\mS Incoatec Microfocus Source'
_diffrn_radiation_type CuK\a
_diffrn_radiation_wavelength 1.54178
_diffrn_reflns_av_R_equivalents 0.0484
_diffrn_reflns_av_sigmaI/netI 0.0303
_diffrn_reflns_limit_h_max 29
_diffrn_reflns_limit_h_min -26
_diffrn_reflns_limit_k_max 29
_diffrn_reflns_limit_k_min -29
_diffrn_reflns_limit_l_max 47
_diffrn_reflns_limit_l_min -47
_diffrn_reflns_number 175349
_diffrn_reflns_theta_full 66.83
_diffrn_reflns_theta_max 66.83
_diffrn_reflns_theta_min 2.20
_diffrn_standards_decay_% 0
_diffrn_standards_interval_count 0
_diffrn_standards_interval_time 0
_diffrn_standards_number 0
_exptl_absorpt_coefficient_mu 2.942
_exptl_absorpt_correction_T_max 0.7191
_exptl_absorpt_correction_T_min 0.4930
_exptl_absorpt_correction_type multi-scan
_exptl_absorpt_process_details 'SADABS 2008/1 (Bruker AXS, 2008)'
_exptl_crystal_colour brown
_exptl_crystal_density_diffrn 1.136
_exptl_crystal_description plate
_exptl_crystal_F_000 7752
_exptl_crystal_size_max 0.28
_exptl_crystal_size_mid 0.14
_exptl_crystal_size_min 0.12
_platon_squeeze_details
;
 
 

Originally ca 1 CH2Cl2 and 5 MeCN molecules per complex were found but
did not refine properly due to severe disorder.
The electron count found by SQUEEZE after removal of the solvent
corresponds quite closely to 3 CH2Cl2 and 6 MeCN molecules, which are now
included in the sum formula and derived quantities.


;
_refine_diff_density_max 0.680
_refine_diff_density_min -0.244
_refine_diff_density_rms 0.046
_refine_ls_abs_structure_details 'Flack H D (1983), Acta Cryst. A39, 876-881'
_refine_ls_abs_structure_Flack 0.046(9)
_refine_ls_extinction_method none
_refine_ls_goodness_of_fit_ref 1.034
_refine_ls_hydrogen_treatment constr
_refine_ls_matrix_type full
_refine_ls_number_parameters 1011
_refine_ls_number_reflns 25404
_refine_ls_number_restraints 25
_refine_ls_restrained_S_all 1.052
_refine_ls_R_factor_all 0.0377
_refine_ls_R_factor_gt 0.0360
_refine_ls_shift/su_max 0.009
_refine_ls_shift/su_mean 0.000
_refine_ls_structure_factor_coef Fsqd
_refine_ls_weighting_details 'calc w=1/[\s^2^(Fo^2^)+(0.0570P)^2^+5.9040P] where P=(Fo^2^+2Fc^2^)/3'
_refine_ls_weighting_scheme calc
_refine_ls_wR_factor_gt 0.0942
_refine_ls_wR_factor_ref 0.0951
_reflns_number_gt 24301
_reflns_number_total 25404
_reflns_threshold_expression >2sigma(I)
_cod_data_source_file ic301312v_si_002.cif
_cod_data_source_block g2070
_cod_original_cell_volume 21588(6)
_cod_database_code 4330115

loop_
_symmetry_equiv_pos_as_xyz
'x, y, z'
'x-y, x, z+1/2'
'y, -x+y, z+1/2'
'-y, x-y, z'
'-x+y, -x, z'
'-x, -y, z+1/2'

loop_
_atom_site_label
_atom_site_type_symbol
_atom_site_fract_x
_atom_site_fract_y
_atom_site_fract_z
_atom_site_U_iso_or_equiv
_atom_site_adp_type
_atom_site_occupancy
_atom_site_symmetry_multiplicity
_atom_site_calc_flag
_atom_site_refinement_flags
Cu1 Cu 0.388821(15) 0.421667(15) 0.450875(11) 0.03623(9) Uani 1 1 d .
Cu2 Cu 0.431470(17) 0.596447(16) 0.291019(9) 0.03475(8) Uani 1 1 d .
Cu3 Cu 0.638722(14) 0.753305(14) 0.433186(9) 0.02892(8) Uani 1 1 d .
S11 S 0.44125(3) 0.52221(3) 0.463899(15) 0.03555(13) Uani 1 1 d .
S21 S 0.37741(3) 0.54334(3) 0.336143(16) 0.03847(14) Uani 1 1 d .
S31 S 0.56340(3) 0.74427(3) 0.399115(16) 0.03522(13) Uani 1 1 d .
O12 O 0.42655(8) 0.40589(8) 0.48718(5) 0.0429(4) Uani 1 1 d .
O22 O 0.38671(9) 0.52446(8) 0.26530(4) 0.0401(4) Uani 1 1 d .
O32 O 0.69762(7) 0.81150(8) 0.40414(4) 0.0373(4) Uani 1 1 d .
N11 N 0.34182(9) 0.43286(9) 0.41638(6) 0.0335(4) Uani 1 1 d .
N12 N 0.33118(10) 0.32921(10) 0.44387(7) 0.0455(6) Uani 1 1 d .
N21 N 0.46995(9) 0.67421(9) 0.31448(5) 0.0337(4) Uani 1 1 d .
N22 N 0.46958(10) 0.64855(9) 0.24913(5) 0.0355(4) Uani 1 1 d .
N31 N 0.57944(8) 0.69956(9) 0.46583(5) 0.0284(4) Uani 1 1 d .
N32 N 0.70352(9) 0.77676(9) 0.46951(5) 0.0325(4) Uani 1 1 d .
C1 C 0.44548(10) 0.56616(10) 0.42949(6) 0.0287(5) Uani 1 1 d .
C2 C 0.40794(10) 0.54180(10) 0.40067(6) 0.0266(4) Uani 1 1 d .
C3 C 0.42013(10) 0.57945(10) 0.37170(6) 0.0267(4) Uani 1 1 d .
C4 C 0.46660(10) 0.64296(10) 0.37234(6) 0.0271(4) Uani 1 1 d .
C5 C 0.50299(10) 0.66718(9) 0.40190(6) 0.0258(4) Uani 1 1 d .
C6 C 0.49287(10) 0.63072(10) 0.43013(6) 0.0278(4) Uani 1 1 d .
C11 C 0.35386(10) 0.48050(10) 0.39923(6) 0.0284(5) Uani 1 1 d .
H11A H 0.3233 0.4752 0.3834 0.034 Uiso 1 1 calc R
C13 C 0.28154(10) 0.37557(10) 0.41186(7) 0.0330(5) Uani 1 1 d .
H13A H 0.2640 0.3759 0.3898 0.040 Uiso 1 1 calc R
H13B H 0.2521 0.3728 0.4292 0.040 Uiso 1 1 calc R
C14 C 0.29151(12) 0.32044(12) 0.41443(9) 0.0465(7) Uani 1 1 d .
H14A H 0.2508 0.2814 0.4169 0.056 Uiso 1 1 calc R
C15 C 0.32765(15) 0.31510(15) 0.38450(10) 0.0591(9) Uani 1 1 d .
H15A H 0.2993 0.2821 0.3690 0.071 Uiso 1 1 calc R
H15B H 0.3494 0.3547 0.3721 0.071 Uiso 1 1 calc R
C16 C 0.3727(3) 0.2996(4) 0.39944(14) 0.125(2) Uani 1 1 d .
H16A H 0.4155 0.3328 0.3945 0.150 Uiso 1 1 calc R
H16B H 0.3668 0.2605 0.3898 0.150 Uiso 1 1 calc R
C17 C 0.36292(13) 0.29271(13) 0.43627(11) 0.0591(9) Uani 1 1 d .
H17A H 0.4029 0.3099 0.4483 0.071 Uiso 1 1 calc R
H17B H 0.3365 0.2487 0.4425 0.071 Uiso 1 1 calc R
C19 C 0.29711(11) 0.31097(11) 0.47514(9) 0.0473(7) Uani 1 1 d .
H19A H 0.2614 0.2685 0.4727 0.057 Uiso 1 1 calc R
H19B H 0.2805 0.3390 0.4797 0.057 Uiso 1 1 calc R
C21 C 0.47878(10) 0.68586(11) 0.34562(7) 0.0325(5) Uani 1 1 d .
H21A H 0.4954 0.7280 0.3519 0.039 Uiso 1 1 calc R
C23 C 0.48559(12) 0.72625(10) 0.29108(6) 0.0350(5) Uani 1 1 d .
H23A H 0.5170 0.7659 0.3012 0.042 Uiso 1 1 calc R
H23B H 0.4482 0.7290 0.2860 0.042 Uiso 1 1 calc R
C24 C 0.51059(11) 0.71394(11) 0.25974(6) 0.0352(5) Uani 1 1 d .
H24A H 0.5128 0.7427 0.2417 0.042 Uiso 1 1 calc R
C25 C 0.57331(13) 0.71835(15) 0.26381(8) 0.0497(7) Uani 1 1 d .
H25A H 0.6073 0.7615 0.2607 0.060 Uiso 1 1 calc R
H25B H 0.5772 0.7038 0.2862 0.060 Uiso 1 1 calc R
C26 C 0.57459(18) 0.6766(2) 0.23683(16) 0.0987(18) Uani 1 1 d .
H26A H 0.5945 0.6534 0.2452 0.118 Uiso 1 1 calc R
H26B H 0.5979 0.7012 0.2172 0.118 Uiso 1 1 calc R
C27 C 0.50735(13) 0.63228(14) 0.22768(8) 0.0463(6) Uani 1 1 d .
H27A H 0.5000 0.6369 0.2039 0.056 Uiso 1 1 calc R
H27B H 0.4968 0.5889 0.2317 0.056 Uiso 1 1 calc R
C29 C 0.41265(12) 0.63924(11) 0.23180(7) 0.0355(5) Uani 1 1 d .
H29A H 0.4248 0.6697 0.2134 0.043 Uiso 1 1 calc R
H29B H 0.3872 0.6473 0.2477 0.043 Uiso 1 1 calc R
C31 C 0.52474(10) 0.65355(9) 0.46165(6) 0.0270(4) Uani 1 1 d .
H31A H 0.5029 0.6323 0.4812 0.032 Uiso 1 1 calc R
C33 C 0.60432(10) 0.71895(11) 0.49952(6) 0.0306(5) Uani 1 1 d .
H33A H 0.5810 0.6849 0.5156 0.037 Uiso 1 1 calc R
H33B H 0.6009 0.7552 0.5065 0.037 Uiso 1 1 calc R
C34 C 0.67185(10) 0.73561(11) 0.49864(6) 0.0317(5) Uani 1 1 d .
H34A H 0.6928 0.7575 0.5197 0.038 Uiso 1 1 calc R
C35 C 0.68144(13) 0.68103(13) 0.49349(8) 0.0426(6) Uani 1 1 d .
H35A H 0.6495 0.6501 0.4784 0.051 Uiso 1 1 calc R
H35B H 0.6798 0.6608 0.5150 0.051 Uiso 1 1 calc R
C36 C 0.74513(14) 0.70866(14) 0.47798(9) 0.0502(7) Uani 1 1 d .
H36A H 0.7461 0.6802 0.4611 0.060 Uiso 1 1 calc R
H36B H 0.7766 0.7166 0.4952 0.060 Uiso 1 1 calc R
C37 C 0.75767(11) 0.76917(12) 0.46171(8) 0.0392(6) Uani 1 1 d .
H37A H 0.7961 0.8044 0.4708 0.047 Uiso 1 1 calc R
H37B H 0.7623 0.7674 0.4373 0.047 Uiso 1 1 calc R
C39 C 0.72140(10) 0.84195(10) 0.47456(6) 0.0304(5) Uani 1 1 d .
H39A H 0.7455 0.8569 0.4955 0.036 Uiso 1 1 calc R
H39B H 0.6835 0.8449 0.4772 0.036 Uiso 1 1 calc R
C101 C 0.39769(13) 0.35952(12) 0.50910(8) 0.0430(6) Uani 1 1 d .
C102 C 0.33586(12) 0.31247(12) 0.50487(8) 0.0423(6) Uani 1 1 d .
C103 C 0.30697(13) 0.26742(13) 0.53004(11) 0.0608(10) Uani 1 1 d .
H10A H 0.2647 0.2369 0.5272 0.073 Uiso 1 1 calc R
C104 C 0.33568(13) 0.26537(13) 0.55756(11) 0.0664(11) Uani 1 1 d .
C105 C 0.39936(14) 0.31069(13) 0.56049(10) 0.0635(10) Uani 1 1 d .
H10B H 0.4211 0.3101 0.5798 0.076 Uiso 1 1 calc R
C106 C 0.43166(13) 0.35623(12) 0.53629(9) 0.0501(8) Uani 1 1 d .
C110 C 0.50093(13) 0.40142(13) 0.53947(9) 0.0513(8) Uani 1 1 d .
C111 C 0.52984(14) 0.38859(15) 0.57023(10) 0.0624(9) Uani 1 1 d .
H11B H 0.5228 0.3463 0.5690 0.094 Uiso 1 1 calc R
H11C H 0.5107 0.3933 0.5905 0.094 Uiso 1 1 calc R
H11D H 0.5745 0.4180 0.5707 0.094 Uiso 1 1 calc R
C112 C 0.51409(13) 0.46857(13) 0.54318(9) 0.0544(8) Uani 1 1 d .
H11E H 0.4965 0.4791 0.5241 0.082 Uiso 1 1 calc R
H11F H 0.5589 0.4970 0.5440 0.082 Uiso 1 1 calc R
H11G H 0.4952 0.4723 0.5638 0.082 Uiso 1 1 calc R
C113 C 0.53384(14) 0.39581(15) 0.50871(10) 0.0568(8) Uani 1 1 d .
H11H H 0.5251 0.3530 0.5066 0.085 Uiso 1 1 calc R
H11I H 0.5786 0.4236 0.5110 0.085 Uiso 1 1 calc R
H11J H 0.5189 0.4071 0.4888 0.085 Uiso 1 1 calc R
C120 C 0.30516(15) 0.21707(17) 0.58551(15) 0.0960(19) Uani 1 1 d .
C121 C 0.23394(15) 0.18626(17) 0.58380(13) 0.0790(13) Uani 1 1 d .
H12A H 0.2193 0.1654 0.5622 0.118 Uiso 1 1 calc R
H12B H 0.2219 0.2179 0.5863 0.118 Uiso 1 1 calc R
H12C H 0.2154 0.1558 0.6018 0.118 Uiso 1 1 calc R
C122 C 0.3208(2) 0.1661(2) 0.5816(2) 0.133(2) Uani 1 1 d U
H12D H 0.3087 0.1479 0.5593 0.199 Uiso 1 1 calc R
H12E H 0.2983 0.1340 0.5984 0.199 Uiso 1 1 calc R
H12F H 0.3654 0.1833 0.5846 0.199 Uiso 1 1 calc R
C123 C 0.3240(2) 0.2502(2) 0.62241(14) 0.106(2) Uani 1 1 d .
H12G H 0.3690 0.2709 0.6252 0.159 Uiso 1 1 calc R
H12H H 0.3038 0.2187 0.6398 0.159 Uiso 1 1 calc R
H12I H 0.3103 0.2808 0.6242 0.159 Uiso 1 1 calc R
C201 C 0.36354(11) 0.52189(12) 0.23533(6) 0.0333(5) Uani 1 1 d .
C202 C 0.37394(11) 0.57479(11) 0.21766(6) 0.0337(5) Uani 1 1 d .
C203 C 0.34934(12) 0.57004(12) 0.18629(6) 0.0356(5) Uani 1 1 d .
H20A H 0.3585 0.6069 0.1748 0.043 Uiso 1 1 calc R
C204 C 0.31240(12) 0.51451(12) 0.17116(6) 0.0357(5) Uani 1 1 d .
C205 C 0.30252(12) 0.46126(12) 0.18820(7) 0.0386(6) Uani 1 1 d .
H20B H 0.2773 0.4222 0.1779 0.046 Uiso 1 1 calc R
C206 C 0.32788(12) 0.46267(11) 0.21959(6) 0.0364(5) Uani 1 1 d .
C210 C 0.31841(13) 0.40369(12) 0.23640(6) 0.0387(6) Uani 1 1 d .
C211 C 0.27676(19) 0.34475(13) 0.21561(8) 0.0594(9) Uani 1 1 d .
H21B H 0.2357 0.3404 0.2129 0.089 Uiso 1 1 calc R
H21C H 0.2728 0.3083 0.2272 0.089 Uiso 1 1 calc R
H21D H 0.2955 0.3483 0.1936 0.089 Uiso 1 1 calc R
C212 C 0.28923(14) 0.39485(12) 0.27061(7) 0.0446(6) Uani 1 1 d .
H21E H 0.2485 0.3915 0.2684 0.067 Uiso 1 1 calc R
H21F H 0.3159 0.4304 0.2848 0.067 Uiso 1 1 calc R
H21G H 0.2844 0.3569 0.2807 0.067 Uiso 1 1 calc R
C213 C 0.38301(15) 0.40894(14) 0.24022(8) 0.0492(7) Uani 1 1 d .
H21H H 0.4103 0.4459 0.2533 0.074 Uiso 1 1 calc R
H21I H 0.4011 0.4122 0.2181 0.074 Uiso 1 1 calc R
H21J H 0.3783 0.3721 0.2516 0.074 Uiso 1 1 calc R
C220 C 0.28161(15) 0.50860(14) 0.13670(7) 0.0451(6) Uani 1 1 d .
C221 C 0.30830(14) 0.56986(15) 0.11940(7) 0.0480(7) Uani 1 1 d .
H22A H 0.2878 0.5644 0.0978 0.072 Uiso 1 1 calc R
H22B H 0.3528 0.5867 0.1159 0.072 Uiso 1 1 calc R
H22C H 0.3017 0.5986 0.1332 0.072 Uiso 1 1 calc R
C222 C 0.2877(2) 0.4631(2) 0.11457(9) 0.0786(12) Uani 1 1 d .
H22D H 0.2679 0.4603 0.0930 0.118 Uiso 1 1 calc R
H22E H 0.2676 0.4222 0.1252 0.118 Uiso 1 1 calc R
H22F H 0.3317 0.4770 0.1110 0.118 Uiso 1 1 calc R
C223 C 0.21300(16) 0.48382(19) 0.14295(9) 0.0660(10) Uani 1 1 d .
H22G H 0.1919 0.4794 0.1216 0.099 Uiso 1 1 calc R
H22H H 0.2078 0.5127 0.1573 0.099 Uiso 1 1 calc R
H22I H 0.1951 0.4434 0.1539 0.099 Uiso 1 1 calc R
C301 C 0.74524(10) 0.86600(11) 0.41243(6) 0.0314(5) Uani 1 1 d .
C302 C 0.75959(10) 0.88368(11) 0.44609(7) 0.0335(5) Uani 1 1 d .
C303 C 0.80949(11) 0.94183(11) 0.45417(8) 0.0413(6) Uani 1 1 d .
H30A H 0.8183 0.9532 0.4770 0.050 Uiso 1 1 calc R
C304 C 0.84658(12) 0.98338(12) 0.42982(9) 0.0477(7) Uani 1 1 d .
C305 C 0.83183(12) 0.96454(13) 0.39655(8) 0.0456(6) Uani 1 1 d .
H30B H 0.8559 0.9928 0.3795 0.055 Uiso 1 1 calc R
C306 C 0.78451(11) 0.90746(11) 0.38745(7) 0.0380(6) Uani 1 1 d .
C310 C 0.77322(13) 0.88699(14) 0.35062(7) 0.0462(6) Uani 1 1 d .
C311 C 0.82000(18) 0.93735(17) 0.32722(9) 0.0685(10) Uani 1 1 d .
H31B H 0.8112 0.9225 0.3041 0.103 Uiso 1 1 calc R
H31C H 0.8620 0.9469 0.3332 0.103 Uiso 1 1 calc R
H31D H 0.8167 0.9747 0.3294 0.103 Uiso 1 1 calc R
C312 C 0.70882(16) 0.87343(16) 0.33917(8) 0.0550(7) Uani 1 1 d .
H31E H 0.7027 0.8606 0.3157 0.082 Uiso 1 1 calc R
H31F H 0.7057 0.9109 0.3416 0.082 Uiso 1 1 calc R
H31G H 0.6770 0.8402 0.3529 0.082 Uiso 1 1 calc R
C313 C 0.78052(17) 0.83045(16) 0.34653(9) 0.0591(8) Uani 1 1 d .
H31H H 0.7734 0.8171 0.3232 0.089 Uiso 1 1 calc R
H31I H 0.7503 0.7969 0.3607 0.089 Uiso 1 1 calc R
H31J H 0.8225 0.8409 0.3531 0.089 Uiso 1 1 calc R
C320 C 0.90072(14) 1.04864(13) 0.43882(11) 0.0650(10) Uani 1 1 d .
C321 C 0.9322(4) 1.0418(4) 0.4706(2) 0.162(3) Uani 1 1 d .
H32A H 0.9667 1.0824 0.4770 0.243 Uiso 1 1 calc R
H32B H 0.9478 1.0134 0.4661 0.243 Uiso 1 1 calc R
H32C H 0.9020 1.0253 0.4888 0.243 Uiso 1 1 calc R
C322 C 0.8764(4) 1.0797(4) 0.4620(3) 0.169(3) Uani 1 1 d U
H32D H 0.9101 1.1211 0.4679 0.253 Uiso 1 1 calc R
H32E H 0.8600 1.0549 0.4823 0.253 Uiso 1 1 calc R
H32F H 0.8434 1.0832 0.4508 0.253 Uiso 1 1 calc R
C323 C 0.9519(2) 1.0699(3) 0.41542(17) 0.137(3) Uani 1 1 d U
H32G H 0.9849 1.1112 0.4220 0.206 Uiso 1 1 calc R
H32H H 0.9374 1.0718 0.3930 0.206 Uiso 1 1 calc R
H32I H 0.9678 1.0410 0.4155 0.206 Uiso 1 1 calc R
Cu4 Cu 0.533349(15) 0.783362(16) 0.570097(10) 0.03525(9) Uani 1 1 d .
S41 S 0.47008(3) 0.69021(3) 0.547955(19) 0.03786(14) Uani 1 1 d .
O42 O 0.58598(8) 0.75439(8) 0.58481(5) 0.0405(4) Uani 1 1 d .
N41 N 0.48711(9) 0.81891(9) 0.55027(5) 0.0329(4) Uani 1 1 d .
N42 N 0.59838(10) 0.87177(10) 0.58160(6) 0.0409(5) Uani 1 1 d .
C1B C 0.39611(10) 0.67988(10) 0.54518(6) 0.0289(5) Uani 1 1 d .
C2B C 0.38340(10) 0.72863(11) 0.54449(6) 0.0294(5) Uani 1 1 d .
C41 C 0.43126(11) 0.79357(11) 0.54151(6) 0.0329(5) Uani 1 1 d .
H41A H 0.4186 0.8201 0.5317 0.039 Uiso 1 1 calc R
C43 C 0.52830(12) 0.88544(12) 0.54417(7) 0.0390(6) Uani 1 1 d .
H43A H 0.5036 0.9063 0.5419 0.047 Uiso 1 1 calc R
H43B H 0.5518 0.8916 0.5232 0.047 Uiso 1 1 calc R
C44 C 0.57216(13) 0.91248(12) 0.57301(8) 0.0468(7) Uani 1 1 d .
H44A H 0.6063 0.9550 0.5673 0.056 Uiso 1 1 calc R
C45 C 0.54092(18) 0.9141(2) 0.60573(9) 0.0687(10) Uani 1 1 d .
H45A H 0.5447 0.9553 0.6087 0.082 Uiso 1 1 calc R
H45B H 0.4964 0.8825 0.6053 0.082 Uiso 1 1 calc R
C46 C 0.5733(3) 0.9009(3) 0.63443(12) 0.0995(17) Uani 1 1 d .
H46A H 0.5958 0.9378 0.6489 0.119 Uiso 1 1 calc R
H46B H 0.5429 0.8658 0.6482 0.119 Uiso 1 1 calc R
C47 C 0.61832(15) 0.88492(18) 0.61733(9) 0.0584(8) Uani 1 1 d .
H47A H 0.6613 0.9201 0.6190 0.070 Uiso 1 1 calc R
H47B H 0.6165 0.8482 0.6279 0.070 Uiso 1 1 calc R
C49 C 0.64875(12) 0.88036(11) 0.55908(7) 0.0402(6) Uani 1 1 d .
H49A H 0.6798 0.9250 0.5579 0.048 Uiso 1 1 calc R
H49B H 0.6316 0.8667 0.5364 0.048 Uiso 1 1 calc R
C401 C 0.64671(12) 0.78454(12) 0.58193(6) 0.0375(5) Uani 1 1 d .
C402 C 0.68075(11) 0.84518(11) 0.56976(7) 0.0374(5) Uani 1 1 d .
C403 C 0.74506(12) 0.87513(13) 0.56603(7) 0.0409(6) Uani 1 1 d .
H40A H 0.7663 0.9161 0.5575 0.049 Uiso 1 1 calc R
C404 C 0.77851(12) 0.84652(13) 0.57450(7) 0.0414(6) Uani 1 1 d .
C405 C 0.74477(13) 0.78602(14) 0.58792(7) 0.0427(6) Uani 1 1 d .
H40B H 0.7669 0.7658 0.5943 0.051 Uiso 1 1 calc R
C406 C 0.68048(12) 0.75441(13) 0.59233(7) 0.0384(6) Uani 1 1 d .
C410 C 0.64695(13) 0.69089(14) 0.60901(7) 0.0435(6) Uani 1 1 d .
C411 C 0.69007(14) 0.66753(15) 0.61794(9) 0.0531(7) Uani 1 1 d .
H41B H 0.7100 0.6638 0.5977 0.080 Uiso 1 1 calc R
H41C H 0.6666 0.6269 0.6286 0.080 Uiso 1 1 calc R
H41D H 0.7218 0.6966 0.6334 0.080 Uiso 1 1 calc R
C412 C 0.59634(14) 0.64284(13) 0.58626(8) 0.0470(7) Uani 1 1 d .
H41E H 0.6151 0.6390 0.5656 0.070 Uiso 1 1 calc R
H41F H 0.5663 0.6561 0.5810 0.070 Uiso 1 1 calc R
H41G H 0.5753 0.6027 0.5976 0.070 Uiso 1 1 calc R
C413 C 0.61643(15) 0.69617(17) 0.64153(8) 0.0519(7) Uani 1 1 d .
H41H H 0.6484 0.7268 0.6563 0.078 Uiso 1 1 calc R
H41I H 0.5953 0.6558 0.6527 0.078 Uiso 1 1 calc R
H41J H 0.5863 0.7092 0.6361 0.078 Uiso 1 1 calc R
C420 C 0.84793(13) 0.87670(14) 0.57148(10) 0.0540(7) Uani 1 1 d .
C421 C 0.87626(19) 0.9414(2) 0.5579(2) 0.122(2) Uani 1 1 d U
H42A H 0.8560 0.9408 0.5369 0.183 Uiso 1 1 calc R
H42B H 0.9206 0.9578 0.5541 0.183 Uiso 1 1 calc R
H42C H 0.8706 0.9677 0.5740 0.183 Uiso 1 1 calc R
C422 C 0.87832(18) 0.8748(2) 0.60510(10) 0.0778(11) Uani 1 1 d .
H42D H 0.8694 0.8974 0.6222 0.117 Uiso 1 1 calc R
H42E H 0.9232 0.8941 0.6021 0.117 Uiso 1 1 calc R
H42F H 0.8614 0.8317 0.6121 0.117 Uiso 1 1 calc R
C423 C 0.86384(16) 0.8408(2) 0.54629(12) 0.0785(11) Uani 1 1 d .
H42G H 0.8456 0.8406 0.5246 0.118 Uiso 1 1 calc R
H42H H 0.8472 0.7981 0.5541 0.118 Uiso 1 1 calc R
H42I H 0.9089 0.8606 0.5441 0.118 Uiso 1 1 calc R

loop_
_atom_site_aniso_label
_atom_site_aniso_U_11
_atom_site_aniso_U_22
_atom_site_aniso_U_33
_atom_site_aniso_U_23
_atom_site_aniso_U_13
_atom_site_aniso_U_12
Cu1 0.02322(16) 0.02181(16) 0.0596(2) -0.00092(15) -0.01185(16) 0.00823(13)
Cu2 0.03996(19) 0.02651(16) 0.03168(17) -0.00282(14) -0.00589(15) 0.01204(15)
Cu3 0.02116(15) 0.02447(16) 0.03388(17) -0.00182(14) -0.00313(13) 0.00597(12)
S11 0.0331(3) 0.0232(3) 0.0387(3) 0.0026(2) -0.0095(2) 0.0053(2)
S21 0.0372(3) 0.0270(3) 0.0351(3) -0.0033(2) -0.0090(3) 0.0040(2)
S31 0.0292(3) 0.0230(3) 0.0398(3) 0.0024(2) -0.0105(2) 0.0027(2)
O12 0.0340(9) 0.0332(9) 0.0576(12) 0.0052(8) -0.0047(8) 0.0139(8)
O22 0.0502(10) 0.0255(8) 0.0383(10) -0.0066(7) -0.0084(8) 0.0141(8)
O32 0.0252(8) 0.0293(8) 0.0425(10) -0.0004(7) -0.0001(7) 0.0025(7)
N11 0.0250(10) 0.0242(10) 0.0459(12) -0.0062(9) -0.0044(8) 0.0082(8)
N12 0.0267(10) 0.0297(10) 0.0833(18) -0.0071(11) -0.0117(11) 0.0166(9)
N21 0.0339(10) 0.0283(10) 0.0354(11) 0.0014(8) -0.0004(9) 0.0128(9)
N22 0.0358(11) 0.0285(10) 0.0390(11) -0.0062(8) -0.0053(9) 0.0136(9)
N31 0.0237(9) 0.0280(9) 0.0311(10) -0.0027(8) -0.0050(8) 0.0112(8)
N32 0.0272(10) 0.0324(10) 0.0380(11) -0.0034(8) -0.0027(8) 0.0150(8)
C1 0.0215(10) 0.0297(11) 0.0346(12) 0.0007(10) -0.0003(9) 0.0126(9)
C2 0.0236(10) 0.0233(10) 0.0342(12) -0.0025(9) 0.0000(9) 0.0126(9)
C3 0.0241(10) 0.0250(11) 0.0297(11) -0.0039(9) -0.0044(9) 0.0114(9)
C4 0.0242(10) 0.0266(11) 0.0307(11) -0.0018(9) -0.0025(9) 0.0129(9)
C5 0.0215(10) 0.0185(10) 0.0341(12) -0.0029(9) -0.0029(9) 0.0075(8)
C6 0.0232(10) 0.0255(10) 0.0325(12) -0.0032(9) -0.0012(9) 0.0105(9)
C11 0.0233(10) 0.0275(11) 0.0328(12) -0.0031(9) 0.0004(9) 0.0116(9)
C13 0.0234(11) 0.0203(10) 0.0508(15) -0.0065(10) -0.0092(10) 0.0076(9)
C14 0.0304(13) 0.0232(12) 0.079(2) -0.0172(12) -0.0172(13) 0.0082(10)
C15 0.0426(16) 0.0421(16) 0.093(3) -0.0242(16) -0.0095(16) 0.0218(13)
C16 0.161(5) 0.208(7) 0.097(4) 0.024(4) 0.032(4) 0.161(6)
C17 0.0330(14) 0.0320(13) 0.119(3) -0.0134(16) -0.0157(16) 0.0213(11)
C19 0.0239(12) 0.0198(11) 0.095(2) 0.0008(13) -0.0127(13) 0.0083(10)
C21 0.0235(11) 0.0299(12) 0.0448(14) -0.0068(10) -0.0073(10) 0.0140(9)
C23 0.0456(13) 0.0164(10) 0.0368(12) 0.0005(9) -0.0022(11) 0.0109(10)
C24 0.0321(12) 0.0313(12) 0.0362(13) 0.0024(10) -0.0021(10) 0.0113(10)
C25 0.0335(14) 0.0514(17) 0.0581(18) -0.0111(14) -0.0087(12) 0.0166(12)
C26 0.0435(19) 0.081(3) 0.164(5) -0.063(3) -0.018(2) 0.0255(19)
C27 0.0417(15) 0.0440(15) 0.0537(17) -0.0065(13) 0.0085(13) 0.0218(12)
C29 0.0411(13) 0.0331(12) 0.0366(13) -0.0032(10) -0.0033(11) 0.0218(11)
C31 0.0257(10) 0.0189(10) 0.0383(12) 0.0036(9) 0.0021(9) 0.0125(9)
C33 0.0243(11) 0.0287(11) 0.0328(12) -0.0033(9) -0.0038(9) 0.0088(9)
C34 0.0242(11) 0.0325(12) 0.0365(13) -0.0023(10) -0.0059(9) 0.0126(10)
C35 0.0396(14) 0.0404(14) 0.0554(17) 0.0015(12) -0.0006(12) 0.0257(12)
C36 0.0404(15) 0.0494(16) 0.0677(19) 0.0067(14) 0.0057(13) 0.0276(13)
C37 0.0218(11) 0.0386(13) 0.0631(17) 0.0031(12) 0.0048(11) 0.0195(10)
C39 0.0206(10) 0.0260(11) 0.0422(13) -0.0012(10) -0.0034(9) 0.0099(9)
C101 0.0352(13) 0.0328(13) 0.0613(17) 0.0040(12) -0.0069(12) 0.0172(11)
C102 0.0347(13) 0.0311(13) 0.0626(18) 0.0071(12) -0.0029(12) 0.0176(11)
C103 0.0312(14) 0.0259(13) 0.127(3) 0.0182(16) -0.0161(16) 0.0154(11)
C104 0.0320(14) 0.0295(14) 0.131(3) 0.0318(17) -0.0091(17) 0.0104(12)
C105 0.0359(15) 0.0351(15) 0.107(3) 0.0298(16) -0.0153(16) 0.0081(12)
C106 0.0352(14) 0.0304(13) 0.087(2) 0.0124(14) -0.0096(14) 0.0182(11)
C110 0.0369(14) 0.0419(15) 0.073(2) 0.0233(14) -0.0146(14) 0.0179(12)
C111 0.0356(14) 0.0571(18) 0.083(2) 0.0202(17) -0.0220(16) 0.0146(13)
C112 0.0353(14) 0.0336(14) 0.082(2) 0.0025(14) -0.0204(15) 0.0082(12)
C113 0.0369(15) 0.0467(16) 0.089(2) 0.0149(16) -0.0075(15) 0.0223(13)
C120 0.0325(16) 0.053(2) 0.191(5) 0.068(3) -0.010(2) 0.0130(15)
C121 0.0446(17) 0.0515(19) 0.135(4) 0.050(2) -0.002(2) 0.0197(15)
C122 0.068(2) 0.080(3) 0.277(7) 0.102(4) 0.041(3) 0.057(2)
C123 0.069(3) 0.087(3) 0.120(4) 0.066(3) -0.020(3) 0.007(2)
C201 0.0311(12) 0.0364(13) 0.0328(13) -0.0065(10) -0.0017(10) 0.0172(10)
C202 0.0346(12) 0.0354(12) 0.0372(13) -0.0061(10) -0.0049(10) 0.0221(11)
C203 0.0406(13) 0.0374(13) 0.0330(13) -0.0032(10) 0.0009(10) 0.0227(11)
C204 0.0385(13) 0.0372(13) 0.0290(12) -0.0057(10) -0.0043(10) 0.0172(11)
C205 0.0391(13) 0.0340(13) 0.0378(14) -0.0079(10) -0.0079(11) 0.0147(11)
C206 0.0437(14) 0.0279(12) 0.0365(13) -0.0039(10) 0.0044(11) 0.0170(11)
C210 0.0505(15) 0.0326(13) 0.0347(13) -0.0069(10) -0.0014(11) 0.0222(12)
C211 0.095(3) 0.0278(14) 0.0540(18) -0.0112(12) -0.0095(17) 0.0291(16)
C212 0.0543(16) 0.0303(13) 0.0472(16) 0.0028(11) 0.0027(13) 0.0196(12)
C213 0.0621(18) 0.0437(15) 0.0571(18) 0.0083(13) 0.0129(14) 0.0380(15)
C220 0.0645(18) 0.0510(16) 0.0288(13) -0.0088(11) -0.0122(12) 0.0355(15)
C221 0.0497(16) 0.0556(17) 0.0409(15) -0.0061(13) -0.0119(12) 0.0278(14)
C222 0.134(4) 0.086(3) 0.0462(19) -0.0268(18) -0.026(2) 0.078(3)
C223 0.0510(18) 0.076(2) 0.0522(19) 0.0007(16) -0.0202(15) 0.0177(17)
C301 0.0238(11) 0.0305(12) 0.0391(13) 0.0006(10) 0.0015(9) 0.0131(10)
C302 0.0231(10) 0.0287(11) 0.0499(14) -0.0025(10) -0.0003(10) 0.0138(9)
C303 0.0270(11) 0.0243(11) 0.0693(18) -0.0064(12) -0.0047(12) 0.0103(10)
C304 0.0261(12) 0.0262(12) 0.086(2) 0.0007(13) 0.0076(14) 0.0095(10)
C305 0.0366(14) 0.0424(14) 0.0614(18) 0.0097(13) 0.0148(13) 0.0225(12)
C306 0.0271(12) 0.0309(12) 0.0530(15) 0.0099(11) 0.0134(11) 0.0121(10)
C310 0.0404(14) 0.0544(17) 0.0456(16) 0.0116(13) 0.0111(12) 0.0250(13)
C311 0.067(2) 0.060(2) 0.058(2) 0.0123(16) 0.0302(17) 0.0164(17)
C312 0.0641(19) 0.0614(19) 0.0440(16) 0.0055(14) 0.0032(14) 0.0348(16)
C313 0.065(2) 0.0599(19) 0.0579(19) 0.0005(15) 0.0164(16) 0.0350(17)
C320 0.0376(15) 0.0232(13) 0.110(3) -0.0135(15) 0.0069(17) -0.0028(12)
C321 0.126(6) 0.129(6) 0.148(6) -0.031(5) -0.037(5) 0.000(4)
C322 0.127(5) 0.146(6) 0.219(8) -0.040(5) 0.008(5) 0.058(4)
C323 0.057(3) 0.134(4) 0.125(4) -0.011(4) 0.009(3) -0.024(3)
Cu4 0.02639(16) 0.03209(17) 0.0481(2) -0.00127(16) -0.00570(15) 0.01521(14)
S41 0.0241(3) 0.0257(3) 0.0640(4) 0.0007(3) -0.0032(3) 0.0126(2)
O42 0.0299(9) 0.0416(10) 0.0542(11) 0.0032(8) -0.0064(8) 0.0211(8)
N41 0.0280(10) 0.0282(10) 0.0450(12) -0.0035(9) -0.0065(9) 0.0160(8)
N42 0.0315(11) 0.0393(11) 0.0524(13) -0.0145(10) -0.0155(10) 0.0182(9)
C1B 0.0220(11) 0.0258(11) 0.0374(12) -0.0006(9) -0.0031(9) 0.0109(9)
C2B 0.0255(11) 0.0304(12) 0.0348(12) -0.0054(9) -0.0051(9) 0.0158(10)
C41 0.0364(13) 0.0287(12) 0.0383(13) -0.0019(10) 0.0003(10) 0.0198(10)
C43 0.0349(13) 0.0335(13) 0.0510(15) -0.0032(11) -0.0047(11) 0.0190(11)
C44 0.0382(13) 0.0350(13) 0.0700(19) -0.0123(13) -0.0159(14) 0.0205(11)
C45 0.071(2) 0.090(3) 0.067(2) -0.039(2) -0.0235(18) 0.057(2)
C46 0.107(4) 0.161(5) 0.088(3) -0.038(3) -0.015(3) 0.110(4)
C47 0.0494(17) 0.075(2) 0.0563(19) -0.0311(16) -0.0167(14) 0.0353(16)
C49 0.0332(12) 0.0276(12) 0.0594(17) -0.0134(11) -0.0154(11) 0.0149(10)
C401 0.0324(12) 0.0401(13) 0.0363(13) -0.0074(10) -0.0082(10) 0.0155(11)
C402 0.0324(12) 0.0345(12) 0.0463(14) -0.0055(11) -0.0085(11) 0.0175(10)
C403 0.0303(12) 0.0443(14) 0.0485(15) -0.0150(12) -0.0080(11) 0.0191(11)
C404 0.0346(13) 0.0481(15) 0.0434(15) -0.0067(12) -0.0101(11) 0.0222(12)
C405 0.0385(14) 0.0505(15) 0.0433(15) -0.0031(12) -0.0073(11) 0.0254(13)
C406 0.0370(13) 0.0443(14) 0.0356(13) -0.0061(11) -0.0025(10) 0.0216(11)
C410 0.0442(15) 0.0531(16) 0.0399(14) 0.0102(12) -0.0018(12) 0.0293(13)
C411 0.0474(16) 0.0551(18) 0.0630(19) 0.0192(15) 0.0083(14) 0.0303(15)
C412 0.0495(16) 0.0355(14) 0.0528(17) 0.0078(12) -0.0058(13) 0.0190(12)
C413 0.0489(17) 0.067(2) 0.0467(16) 0.0065(14) 0.0027(13) 0.0339(16)
C420 0.0321(14) 0.0474(16) 0.081(2) -0.0090(16) -0.0125(14) 0.0183(12)
C421 0.046(2) 0.065(2) 0.250(7) 0.048(3) 0.014(3) 0.0240(19)
C422 0.051(2) 0.104(3) 0.064(2) -0.013(2) -0.0048(17) 0.028(2)
C423 0.0415(18) 0.083(3) 0.094(3) -0.017(2) 0.0045(19) 0.0186(18)

loop_
_atom_type_symbol
_atom_type_description
_atom_type_scat_dispersion_real
_atom_type_scat_dispersion_imag
_atom_type_scat_source
C C 0.0181 0.0091 'International Tables Vol C Tables 4.2.6.8 and 6.1.1.4'
H H 0.0000 0.0000 'International Tables Vol C Tables 4.2.6.8 and 6.1.1.4'
N N 0.0311 0.0180 'International Tables Vol C Tables 4.2.6.8 and 6.1.1.4'
O O 0.0492 0.0322 'International Tables Vol C Tables 4.2.6.8 and 6.1.1.4'
S S 0.3331 0.5567 'International Tables Vol C Tables 4.2.6.8 and 6.1.1.4'
Cu Cu -1.9646 0.5888 'International Tables Vol C Tables 4.2.6.8 and 6.1.1.4'
Cl Cl 0.3639 0.7018 'International Tables Vol C Tables 4.2.6.8 and 6.1.1.4'

loop_
_geom_angle_atom_site_label_1
_geom_angle_atom_site_label_2
_geom_angle_atom_site_label_3
_geom_angle
_geom_angle_site_symmetry_1
_geom_angle_site_symmetry_3
O12 Cu1 N11 173.70(9) . .
O12 Cu1 N12 90.78(9) . .
N11 Cu1 N12 85.91(9) . .
O12 Cu1 S11 88.89(6) . .
N11 Cu1 S11 93.58(6) . .
N12 Cu1 S11 171.38(8) . .
O12 Cu1 Cu3 94.43(5) . .
N11 Cu1 Cu3 90.15(6) . .
N12 Cu1 Cu3 164.33(8) . .
S11 Cu1 Cu3 24.035(19) . .
O12 Cu1 Cu2 147.26(6) . .
N11 Cu1 Cu2 38.94(6) . .
N12 Cu1 Cu2 110.72(8) . .
S11 Cu1 Cu2 73.44(2) . .
Cu3 Cu1 Cu2 58.760(6) . .
O22 Cu2 N21 171.81(9) . .
O22 Cu2 N22 91.25(8) . .
N21 Cu2 N22 85.52(9) . .
O22 Cu2 S21 89.08(6) . .
N21 Cu2 S21 92.88(7) . .
N22 Cu2 S21 170.60(7) . .
O22 Cu2 Cu3 148.87(6) . .
N21 Cu2 Cu3 39.02(6) . .
N22 Cu2 Cu3 108.56(6) . .
S21 Cu2 Cu3 75.24(2) . .
O22 Cu2 Cu1 93.99(6) . .
N21 Cu2 Cu1 91.27(6) . .
N22 Cu2 Cu1 162.69(6) . .
S21 Cu2 Cu1 26.355(19) . .
Cu3 Cu2 Cu1 60.456(11) . .
O32 Cu3 N31 174.71(8) . .
O32 Cu3 N32 91.14(8) . .
N31 Cu3 N32 86.36(8) . .
O32 Cu3 S31 89.55(6) . .
N31 Cu3 S31 91.78(6) . .
N32 Cu3 S31 166.36(6) . .
O32 Cu3 Cu2 90.03(5) . .
N31 Cu3 Cu2 93.76(6) . .
N32 Cu3 Cu2 162.37(6) . .
S31 Cu3 Cu2 31.220(18) . .
O32 Cu3 Cu1 144.41(5) . .
N31 Cu3 Cu1 40.79(6) . .
N32 Cu3 Cu1 110.64(6) . .
S31 Cu3 Cu1 75.761(16) . .
Cu2 Cu3 Cu1 60.785(8) . .
C1 S11 Cu1 109.90(8) . .
C3 S21 Cu2 108.84(8) . .
C5 S31 Cu3 106.78(8) . .
C101 O12 Cu1 125.43(16) . .
C201 O22 Cu2 125.59(16) . .
C301 O32 Cu3 126.44(16) . .
C11 N11 C13 119.2(2) . .
C11 N11 Cu1 130.44(16) . .
C13 N11 Cu1 110.33(15) . .
C19 N12 C14 113.4(2) . .
C19 N12 C17 112.8(2) . .
C14 N12 C17 105.3(2) . .
C19 N12 Cu1 101.91(16) . .
C14 N12 Cu1 108.52(16) . .
C17 N12 Cu1 115.19(16) . .
C21 N21 C23 118.6(2) . .
C21 N21 Cu2 130.55(18) . .
C23 N21 Cu2 110.61(15) . .
C27 N22 C24 106.5(2) . .
C27 N22 C29 112.0(2) . .
C24 N22 C29 112.50(19) . .
C27 N22 Cu2 117.54(18) . .
C24 N22 Cu2 107.93(15) . .
C29 N22 Cu2 100.37(15) . .
C31 N31 C33 120.1(2) . .
C31 N31 Cu3 129.60(17) . .
C33 N31 Cu3 110.23(14) . .
C39 N32 C37 112.16(19) . .
C39 N32 C34 114.60(19) . .
C37 N32 C34 106.19(19) . .
C39 N32 Cu3 100.09(14) . .
C37 N32 Cu3 117.05(17) . .
C34 N32 Cu3 106.94(14) . .
C2 C1 C6 119.3(2) . .
C2 C1 S11 124.02(17) . .
C6 C1 S11 116.63(17) . .
C1 C2 C3 120.2(2) . .
C1 C2 C11 123.5(2) . .
C3 C2 C11 116.2(2) . .
C4 C3 C2 120.4(2) . .
C4 C3 S21 122.68(18) . .
C2 C3 S21 116.93(17) . .
C3 C4 C5 118.5(2) . .
C3 C4 C21 124.6(2) . .
C5 C4 C21 116.8(2) . .
C6 C5 C4 121.86(19) . .
C6 C5 S31 122.85(17) . .
C4 C5 S31 115.21(17) . .
C5 C6 C1 119.6(2) . .
C5 C6 C31 124.55(19) . .
C1 C6 C31 115.8(2) . .
N11 C11 C2 128.7(2) . .
N11 C11 H11A 115.7 . .
C2 C11 H11A 115.7 . .
N11 C13 C14 108.59(19) . .
N11 C13 H13A 110.0 . .
C14 C13 H13A 110.0 . .
N11 C13 H13B 110.0 . .
C14 C13 H13B 110.0 . .
H13A C13 H13B 108.4 . .
N12 C14 C13 108.6(2) . .
N12 C14 C15 104.8(2) . .
C13 C14 C15 113.1(3) . .
N12 C14 H14A 110.1 . .
C13 C14 H14A 110.1 . .
C15 C14 H14A 110.1 . .
C16 C15 C14 105.0(3) . .
C16 C15 H15A 110.7 . .
C14 C15 H15A 110.7 . .
C16 C15 H15B 110.7 . .
C14 C15 H15B 110.7 . .
H15A C15 H15B 108.8 . .
C15 C16 C17 109.1(3) . .
C15 C16 H16A 109.9 . .
C17 C16 H16A 109.9 . .
C15 C16 H16B 109.9 . .
C17 C16 H16B 109.9 . .
H16A C16 H16B 108.3 . .
C16 C17 N12 103.7(3) . .
C16 C17 H17A 111.0 . .
N12 C17 H17A 111.0 . .
C16 C17 H17B 111.0 . .
N12 C17 H17B 111.0 . .
H17A C17 H17B 109.0 . .
N12 C19 C102 113.8(2) . .
N12 C19 H19A 108.8 . .
C102 C19 H19A 108.8 . .
N12 C19 H19B 108.8 . .
C102 C19 H19B 108.8 . .
H19A C19 H19B 107.7 . .
N21 C21 C4 127.8(2) . .
N21 C21 H21A 116.1 . .
C4 C21 H21A 116.1 . .
N21 C23 C24 107.72(19) . .
N21 C23 H23A 110.2 . .
C24 C23 H23A 110.2 . .
N21 C23 H23B 110.2 . .
C24 C23 H23B 110.2 . .
H23A C23 H23B 108.5 . .
N22 C24 C23 109.6(2) . .
N22 C24 C25 103.2(2) . .
C23 C24 C25 114.4(2) . .
N22 C24 H24A 109.8 . .
C23 C24 H24A 109.8 . .
C25 C24 H24A 109.8 . .
C26 C25 C24 104.4(3) . .
C26 C25 H25A 110.9 . .
C24 C25 H25A 110.9 . .
C26 C25 H25B 110.9 . .
C24 C25 H25B 110.9 . .
H25A C25 H25B 108.9 . .
C25 C26 C27 106.1(3) . .
C25 C26 H26A 110.5 . .
C27 C26 H26A 110.5 . .
C25 C26 H26B 110.5 . .
C27 C26 H26B 110.5 . .
H26A C26 H26B 108.7 . .
N22 C27 C26 106.5(3) . .
N22 C27 H27A 110.4 . .
C26 C27 H27A 110.4 . .
N22 C27 H27B 110.4 . .
C26 C27 H27B 110.4 . .
H27A C27 H27B 108.6 . .
N22 C29 C202 113.11(19) . .
N22 C29 H29A 109.0 . .
C202 C29 H29A 109.0 . .
N22 C29 H29B 109.0 . .
C202 C29 H29B 109.0 . .
H29A C29 H29B 107.8 . .
N31 C31 C6 126.5(2) . .
N31 C31 H31A 116.7 . .
C6 C31 H31A 116.7 . .
N31 C33 C34 107.31(19) . .
N31 C33 H33A 110.3 . .
C34 C33 H33A 110.3 . .
N31 C33 H33B 110.3 . .
C34 C33 H33B 110.3 . .
H33A C33 H33B 108.5 . .
N32 C34 C35 104.2(2) . .
N32 C34 C33 109.81(19) . .
C35 C34 C33 114.2(2) . .
N32 C34 H34A 109.5 . .
C35 C34 H34A 109.5 . .
C33 C34 H34A 109.5 . .
C34 C35 C36 104.4(2) . .
C34 C35 H35A 110.9 . .
C36 C35 H35A 110.9 . .
C34 C35 H35B 110.9 . .
C36 C35 H35B 110.9 . .
H35A C35 H35B 108.9 . .
C35 C36 C37 106.0(2) . .
C35 C36 H36A 110.5 . .
C37 C36 H36A 110.5 . .
C35 C36 H36B 110.5 . .
C37 C36 H36B 110.5 . .
H36A C36 H36B 108.7 . .
N32 C37 C36 106.6(2) . .
N32 C37 H37A 110.4 . .
C36 C37 H37A 110.4 . .
N32 C37 H37B 110.4 . .
C36 C37 H37B 110.4 . .
H37A C37 H37B 108.6 . .
N32 C39 C302 113.2(2) . .
N32 C39 H39A 108.9 . .
C302 C39 H39A 108.9 . .
N32 C39 H39B 108.9 . .
C302 C39 H39B 108.9 . .
H39A C39 H39B 107.7 . .
O12 C101 C102 122.2(3) . .
O12 C101 C106 118.6(2) . .
C102 C101 C106 119.1(3) . .
C101 C102 C103 119.3(3) . .
C101 C102 C19 122.2(2) . .
C103 C102 C19 118.4(2) . .
C104 C103 C102 123.6(3) . .
C104 C103 H10A 118.2 . .
C102 C103 H10A 118.2 . .
C103 C104 C105 116.5(3) . .
C103 C104 C120 124.7(3) . .
C105 C104 C120 118.8(3) . .
C106 C105 C104 123.3(3) . .
C106 C105 H10B 118.4 . .
C104 C105 H10B 118.4 . .
C105 C106 C101 117.7(3) . .
C105 C106 C110 121.4(3) . .
C101 C106 C110 121.0(3) . .
C106 C110 C113 109.1(3) . .
C106 C110 C111 112.9(2) . .
C113 C110 C111 107.4(3) . .
C106 C110 C112 110.9(2) . .
C113 C110 C112 110.2(3) . .
C111 C110 C112 106.3(3) . .
C110 C111 H11B 109.5 . .
C110 C111 H11C 109.5 . .
H11B C111 H11C 109.5 . .
C110 C111 H11D 109.5 . .
H11B C111 H11D 109.5 . .
H11C C111 H11D 109.5 . .
C110 C112 H11E 109.5 . .
C110 C112 H11F 109.5 . .
H11E C112 H11F 109.5 . .
C110 C112 H11G 109.5 . .
H11E C112 H11G 109.5 . .
H11F C112 H11G 109.5 . .
C110 C113 H11H 109.5 . .
C110 C113 H11I 109.5 . .
H11H C113 H11I 109.5 . .
C110 C113 H11J 109.5 . .
H11H C113 H11J 109.5 . .
H11I C113 H11J 109.5 . .
C122 C120 C104 110.4(5) . .
C122 C120 C121 107.0(3) . .
C104 C120 C121 110.7(3) . .
C122 C120 C123 112.8(4) . .
C104 C120 C123 110.9(3) . .
C121 C120 C123 105.0(4) . .
C120 C121 H12A 109.5 . .
C120 C121 H12B 109.5 . .
H12A C121 H12B 109.5 . .
C120 C121 H12C 109.5 . .
H12A C121 H12C 109.5 . .
H12B C121 H12C 109.5 . .
C120 C122 H12D 109.5 . .
C120 C122 H12E 109.5 . .
H12D C122 H12E 109.5 . .
C120 C122 H12F 109.5 . .
H12D C122 H12F 109.5 . .
H12E C122 H12F 109.5 . .
C120 C123 H12G 109.5 . .
C120 C123 H12H 109.5 . .
H12G C123 H12H 109.5 . .
C120 C123 H12I 109.5 . .
H12G C123 H12I 109.5 . .
H12H C123 H12I 109.5 . .
O22 C201 C202 122.9(2) . .
O22 C201 C206 118.7(2) . .
C202 C201 C206 118.3(2) . .
C203 C202 C201 121.0(2) . .
C203 C202 C29 117.0(2) . .
C201 C202 C29 122.0(2) . .
C204 C203 C202 122.6(2) . .
C204 C203 H20A 118.7 . .
C202 C203 H20A 118.7 . .
C203 C204 C205 117.1(2) . .
C203 C204 C220 122.9(2) . .
C205 C204 C220 120.0(2) . .
C206 C205 C204 123.4(2) . .
C206 C205 H20B 118.3 . .
C204 C205 H20B 118.3 . .
C205 C206 C201 117.4(2) . .
C205 C206 C210 121.5(2) . .
C201 C206 C210 121.1(2) . .
C212 C210 C206 111.8(2) . .
C212 C210 C211 107.6(2) . .
C206 C210 C211 112.6(2) . .
C212 C210 C213 108.9(2) . .
C206 C210 C213 107.9(2) . .
C211 C210 C213 107.9(2) . .
C210 C211 H21B 109.5 . .
C210 C211 H21C 109.5 . .
H21B C211 H21C 109.5 . .
C210 C211 H21D 109.5 . .
H21B C211 H21D 109.5 . .
H21C C211 H21D 109.5 . .
C210 C212 H21E 109.5 . .
C210 C212 H21F 109.5 . .
H21E C212 H21F 109.5 . .
C210 C212 H21G 109.5 . .
H21E C212 H21G 109.5 . .
H21F C212 H21G 109.5 . .
C210 C213 H21H 109.5 . .
C210 C213 H21I 109.5 . .
H21H C213 H21I 109.5 . .
C210 C213 H21J 109.5 . .
H21H C213 H21J 109.5 . .
H21I C213 H21J 109.5 . .
C221 C220 C222 109.6(3) . .
C221 C220 C223 109.1(3) . .
C222 C220 C223 107.9(3) . .
C221 C220 C204 111.7(2) . .
C222 C220 C204 111.3(2) . .
C223 C220 C204 107.1(2) . .
C220 C221 H22A 109.5 . .
C220 C221 H22B 109.5 . .
H22A C221 H22B 109.5 . .
C220 C221 H22C 109.5 . .
H22A C221 H22C 109.5 . .
H22B C221 H22C 109.5 . .
C220 C222 H22D 109.5 . .
C220 C222 H22E 109.5 . .
H22D C222 H22E 109.5 . .
C220 C222 H22F 109.5 . .
H22D C222 H22F 109.5 . .
H22E C222 H22F 109.5 . .
C220 C223 H22G 109.5 . .
C220 C223 H22H 109.5 . .
H22G C223 H22H 109.5 . .
C220 C223 H22I 109.5 . .
H22G C223 H22I 109.5 . .
H22H C223 H22I 109.5 . .
O32 C301 C302 121.3(2) . .
O32 C301 C306 120.5(2) . .
C302 C301 C306 118.2(2) . .
C303 C302 C301 120.1(2) . .
C303 C302 C39 117.7(2) . .
C301 C302 C39 122.1(2) . .
C304 C303 C302 121.8(3) . .
C304 C303 H30A 119.1 . .
C302 C303 H30A 119.1 . .
C303 C304 C305 117.0(2) . .
C303 C304 C320 121.7(3) . .
C305 C304 C320 121.2(3) . .
C306 C305 C304 123.2(3) . .
C306 C305 H30B 118.4 . .
C304 C305 H30B 118.4 . .
C305 C306 C301 119.4(3) . .
C305 C306 C310 121.3(2) . .
C301 C306 C310 119.3(2) . .
C313 C310 C312 111.2(3) . .
C313 C310 C311 107.4(3) . .
C312 C310 C311 106.3(3) . .
C313 C310 C306 108.9(2) . .
C312 C310 C306 110.9(2) . .
C311 C310 C306 112.1(3) . .
C310 C311 H31B 109.5 . .
C310 C311 H31C 109.5 . .
H31B C311 H31C 109.5 . .
C310 C311 H31D 109.5 . .
H31B C311 H31D 109.5 . .
H31C C311 H31D 109.5 . .
C310 C312 H31E 109.5 . .
C310 C312 H31F 109.5 . .
H31E C312 H31F 109.5 . .
C310 C312 H31G 109.5 . .
H31E C312 H31G 109.5 . .
H31F C312 H31G 109.5 . .
C310 C313 H31H 109.5 . .
C310 C313 H31I 109.5 . .
H31H C313 H31I 109.5 . .
C310 C313 H31J 109.5 . .
H31H C313 H31J 109.5 . .
H31I C313 H31J 109.5 . .
C322 C320 C323 135.4(5) . .
C322 C320 C321 84.6(6) . .
C323 C320 C321 99.8(5) . .
C322 C320 C304 108.5(4) . .
C323 C320 C304 112.2(4) . .
C321 C320 C304 107.4(4) . .
C320 C321 H32A 109.5 . .
C320 C321 H32B 109.5 . .
H32A C321 H32B 109.5 . .
C320 C321 H32C 109.5 . .
H32A C321 H32C 109.5 . .
H32B C321 H32C 109.5 . .
C320 C322 H32D 109.5 . .
C320 C322 H32E 109.5 . .
H32D C322 H32E 109.5 . .
C320 C322 H32F 109.5 . .
H32D C322 H32F 109.5 . .
H32E C322 H32F 109.5 . .
C320 C323 H32G 109.5 . .
C320 C323 H32H 109.5 . .
H32G C323 H32H 109.5 . .
C320 C323 H32I 109.5 . .
H32G C323 H32I 109.5 . .
H32H C323 H32I 109.5 . .
O42 Cu4 N41 172.37(9) . .
O42 Cu4 N42 90.79(8) . .
N41 Cu4 N42 86.08(8) . .
O42 Cu4 S41 89.48(6) . .
N41 Cu4 S41 92.29(6) . .
N42 Cu4 S41 169.22(8) . .
O42 Cu4 Cu4 148.59(6) . 4_665
N41 Cu4 Cu4 38.70(6) . 4_665
N42 Cu4 Cu4 110.16(6) . 4_665
S41 Cu4 Cu4 74.251(16) . 4_665
C1B S41 Cu4 108.98(8) . .
C401 O42 Cu4 125.25(17) . .
C41 N41 C43 119.6(2) . .
C41 N41 Cu4 130.25(17) . .
C43 N41 Cu4 110.13(15) . .
C49 N42 C44 113.0(2) . .
C49 N42 C47 112.9(2) . .
C44 N42 C47 106.3(2) . .
C49 N42 Cu4 100.29(15) . .
C44 N42 Cu4 107.53(15) . .
C47 N42 Cu4 116.9(2) . .
C2B C1B C2B 119.3(2) . 5_565
C2B C1B S41 123.89(17) . .
C2B C1B S41 116.77(16) 5_565 .
C1B C2B C1B 120.6(2) . 4_665
C1B C2B C41 123.4(2) . .
C1B C2B C41 116.0(2) 4_665 .
N41 C41 C2B 128.4(2) . .
N41 C41 H41A 115.8 . .
C2B C41 H41A 115.8 . .
N41 C43 C44 108.6(2) . .
N41 C43 H43A 110.0 . .
C44 C43 H43A 110.0 . .
N41 C43 H43B 110.0 . .
C44 C43 H43B 110.0 . .
H43A C43 H43B 108.3 . .
N42 C44 C43 109.9(2) . .
N42 C44 C45 102.8(3) . .
C43 C44 C45 113.9(2) . .
N42 C44 H44A 110.0 . .
C43 C44 H44A 110.0 . .
C45 C44 H44A 110.0 . .
C46 C45 C44 107.9(3) . .
C46 C45 H45A 110.1 . .
C44 C45 H45A 110.1 . .
C46 C45 H45B 110.1 . .
C44 C45 H45B 110.1 . .
H45A C45 H45B 108.4 . .
C47 C46 C45 104.7(3) . .
C47 C46 H46A 110.8 . .
C45 C46 H46A 110.8 . .
C47 C46 H46B 110.8 . .
C45 C46 H46B 110.8 . .
H46A C46 H46B 108.9 . .
N42 C47 C46 106.2(3) . .
N42 C47 H47A 110.5 . .
C46 C47 H47A 110.5 . .
N42 C47 H47B 110.5 . .
C46 C47 H47B 110.5 . .
H47A C47 H47B 108.7 . .
N42 C49 C402 113.6(2) . .
N42 C49 H49A 108.8 . .
C402 C49 H49A 108.8 . .
N42 C49 H49B 108.8 . .
C402 C49 H49B 108.8 . .
H49A C49 H49B 107.7 . .
O42 C401 C402 123.4(2) . .
O42 C401 C406 118.8(2) . .
C402 C401 C406 117.8(2) . .
C403 C402 C401 121.9(2) . .
C403 C402 C49 117.2(2) . .
C401 C402 C49 120.9(2) . .
C404 C403 C402 121.6(3) . .
C404 C403 H40A 119.2 . .
C402 C403 H40A 119.2 . .
C403 C404 C405 116.9(2) . .
C403 C404 C420 124.1(3) . .
C405 C404 C420 119.0(2) . .
C406 C405 C404 123.5(3) . .
C406 C405 H40B 118.3 . .
C404 C405 H40B 118.3 . .
C405 C406 C401 118.2(3) . .
C405 C406 C410 121.2(2) . .
C401 C406 C410 120.5(2) . .
C411 C410 C406 112.4(2) . .
C411 C410 C412 108.0(3) . .
C406 C410 C412 111.1(2) . .
C411 C410 C413 108.1(2) . .
C406 C410 C413 108.6(2) . .
C412 C410 C413 108.7(3) . .
C410 C411 H41B 109.5 . .
C410 C411 H41C 109.5 . .
H41B C411 H41C 109.5 . .
C410 C411 H41D 109.5 . .
H41B C411 H41D 109.5 . .
H41C C411 H41D 109.5 . .
C410 C412 H41E 109.5 . .
C410 C412 H41F 109.5 . .
H41E C412 H41F 109.5 . .
C410 C412 H41G 109.5 . .
H41E C412 H41G 109.5 . .
H41F C412 H41G 109.5 . .
C410 C413 H41H 109.5 . .
C410 C413 H41I 109.5 . .
H41H C413 H41I 109.5 . .
C410 C413 H41J 109.5 . .
H41H C413 H41J 109.5 . .
H41I C413 H41J 109.5 . .
C421 C420 C404 111.8(3) . .
C421 C420 C423 105.7(4) . .
C404 C420 C423 109.3(3) . .
C421 C420 C422 111.7(4) . .
C404 C420 C422 111.7(3) . .
C423 C420 C422 106.3(3) . .
C420 C421 H42A 109.5 . .
C420 C421 H42B 109.5 . .
H42A C421 H42B 109.5 . .
C420 C421 H42C 109.5 . .
H42A C421 H42C 109.5 . .
H42B C421 H42C 109.5 . .
C420 C422 H42D 109.5 . .
C420 C422 H42E 109.5 . .
H42D C422 H42E 109.5 . .
C420 C422 H42F 109.5 . .
H42D C422 H42F 109.5 . .
H42E C422 H42F 109.5 . .
C420 C423 H42G 109.5 . .
C420 C423 H42H 109.5 . .
H42G C423 H42H 109.5 . .
C420 C423 H42I 109.5 . .
H42G C423 H42I 109.5 . .
H42H C423 H42I 109.5 . .

loop_
_geom_bond_atom_site_label_1
_geom_bond_atom_site_label_2
_geom_bond_distance
_geom_bond_site_symmetry_2
Cu1 O12 1.8784(19) .
Cu1 N11 1.921(2) .
Cu1 N12 2.036(2) .
Cu1 S11 2.2338(7) .
Cu1 Cu3 7.4961(11) .
Cu1 Cu2 7.5204(12) .
Cu2 O22 1.8782(17) .
Cu2 N21 1.925(2) .
Cu2 N22 2.044(2) .
Cu2 S21 2.2490(8) .
Cu2 Cu3 7.3671(11) .
Cu3 O32 1.8676(17) .
Cu3 N31 1.927(2) .
Cu3 N32 2.032(2) .
Cu3 S31 2.2407(7) .
S11 C1 1.732(2) .
S21 C3 1.737(2) .
S31 C5 1.755(2) .
O12 C101 1.340(3) .
O22 C201 1.321(3) .
O32 C301 1.324(3) .
N11 C11 1.272(3) .
N11 C13 1.479(3) .
N12 C19 1.454(4) .
N12 C14 1.484(4) .
N12 C17 1.506(3) .
N21 C21 1.275(3) .
N21 C23 1.487(3) .
N22 C27 1.474(3) .
N22 C24 1.489(3) .
N22 C29 1.491(3) .
N31 C31 1.281(3) .
N31 C33 1.464(3) .
N32 C39 1.469(3) .
N32 C37 1.487(3) .
N32 C34 1.493(3) .
C1 C2 1.418(3) .
C1 C6 1.444(3) .
C2 C3 1.428(3) .
C2 C11 1.448(3) .
C3 C4 1.420(3) .
C4 C5 1.430(3) .
C4 C21 1.435(3) .
C5 C6 1.393(3) .
C6 C31 1.449(3) .
C11 H11A 0.9500 .
C13 C14 1.518(3) .
C13 H13A 0.9900 .
C13 H13B 0.9900 .
C14 C15 1.546(5) .
C14 H14A 1.0000 .
C15 C16 1.486(6) .
C15 H15A 0.9900 .
C15 H15B 0.9900 .
C16 C17 1.493(7) .
C16 H16A 0.9900 .
C16 H16B 0.9900 .
C17 H17A 0.9900 .
C17 H17B 0.9900 .
C19 C102 1.523(4) .
C19 H19A 0.9900 .
C19 H19B 0.9900 .
C21 H21A 0.9500 .
C23 C24 1.501(4) .
C23 H23A 0.9900 .
C23 H23B 0.9900 .
C24 C25 1.521(4) .
C24 H24A 1.0000 .
C25 C26 1.513(5) .
C25 H25A 0.9900 .
C25 H25B 0.9900 .
C26 C27 1.521(5) .
C26 H26A 0.9900 .
C26 H26B 0.9900 .
C27 H27A 0.9900 .
C27 H27B 0.9900 .
C29 C202 1.511(3) .
C29 H29A 0.9900 .
C29 H29B 0.9900 .
C31 H31A 0.9500 .
C33 C34 1.520(3) .
C33 H33A 0.9900 .
C33 H33B 0.9900 .
C34 C35 1.509(3) .
C34 H34A 1.0000 .
C35 C36 1.513(4) .
C35 H35A 0.9900 .
C35 H35B 0.9900 .
C36 C37 1.526(4) .
C36 H36A 0.9900 .
C36 H36B 0.9900 .
C37 H37A 0.9900 .
C37 H37B 0.9900 .
C39 C302 1.517(4) .
C39 H39A 0.9900 .
C39 H39B 0.9900 .
C101 C102 1.405(4) .
C101 C106 1.408(4) .
C102 C103 1.410(4) .
C103 C104 1.330(5) .
C103 H10A 0.9500 .
C104 C105 1.421(4) .
C104 C120 1.539(5) .
C105 C106 1.402(4) .
C105 H10B 0.9500 .
C106 C110 1.524(4) .
C110 C113 1.526(5) .
C110 C111 1.541(4) .
C110 C112 1.544(4) .
C111 H11B 0.9800 .
C111 H11C 0.9800 .
C111 H11D 0.9800 .
C112 H11E 0.9800 .
C112 H11F 0.9800 .
C112 H11G 0.9800 .
C113 H11H 0.9800 .
C113 H11I 0.9800 .
C113 H11J 0.9800 .
C120 C122 1.513(6) .
C120 C121 1.544(5) .
C120 C123 1.644(8) .
C121 H12A 0.9800 .
C121 H12B 0.9800 .
C121 H12C 0.9800 .
C122 H12D 0.9800 .
C122 H12E 0.9800 .
C122 H12F 0.9800 .
C123 H12G 0.9800 .
C123 H12H 0.9800 .
C123 H12I 0.9800 .
C201 C202 1.402(4) .
C201 C206 1.434(3) .
C202 C203 1.378(4) .
C203 C204 1.363(4) .
C203 H20A 0.9500 .
C204 C205 1.401(4) .
C204 C220 1.551(3) .
C205 C206 1.401(4) .
C205 H20B 0.9500 .
C206 C210 1.525(4) .
C210 C212 1.516(4) .
C210 C211 1.551(4) .
C210 C213 1.557(4) .
C211 H21B 0.9800 .
C211 H21C 0.9800 .
C211 H21D 0.9800 .
C212 H21E 0.9800 .
C212 H21F 0.9800 .
C212 H21G 0.9800 .
C213 H21H 0.9800 .
C213 H21I 0.9800 .
C213 H21J 0.9800 .
C220 C221 1.497(4) .
C220 C222 1.508(4) .
C220 C223 1.521(5) .
C221 H22A 0.9800 .
C221 H22B 0.9800 .
C221 H22C 0.9800 .
C222 H22D 0.9800 .
C222 H22E 0.9800 .
C222 H22F 0.9800 .
C223 H22G 0.9800 .
C223 H22H 0.9800 .
C223 H22I 0.9800 .
C301 C302 1.409(4) .
C301 C306 1.421(4) .
C302 C303 1.397(3) .
C303 C304 1.387(4) .
C303 H30A 0.9500 .
C304 C305 1.401(5) .
C304 C320 1.551(4) .
C305 C306 1.368(4) .
C305 H30B 0.9500 .
C306 C310 1.542(4) .
C310 C313 1.518(4) .
C310 C312 1.536(4) .
C310 C311 1.534(4) .
C311 H31B 0.9800 .
C311 H31C 0.9800 .
C311 H31D 0.9800 .
C312 H31E 0.9800 .
C312 H31F 0.9800 .
C312 H31G 0.9800 .
C313 H31H 0.9800 .
C313 H31I 0.9800 .
C313 H31J 0.9800 .
C320 C322 1.517(9) .
C320 C323 1.453(7) .
C320 C321 1.549(9) .
C321 H32A 0.9800 .
C321 H32B 0.9800 .
C321 H32C 0.9800 .
C322 H32D 0.9800 .
C322 H32E 0.9800 .
C322 H32F 0.9800 .
C323 H32G 0.9800 .
C323 H32H 0.9800 .
C323 H32I 0.9800 .
Cu4 O42 1.8817(17) .
Cu4 N41 1.9412(19) .
Cu4 N42 2.032(2) .
Cu4 S41 2.2378(8) .
Cu4 Cu4 7.5161(12) 4_665
S41 C1B 1.734(2) .
O42 C401 1.317(3) .
N41 C41 1.258(3) .
N41 C43 1.471(3) .
N42 C49 1.473(4) .
N42 C44 1.497(3) .
N42 C47 1.498(4) .
C1B C2B 1.402(3) .
C1B C2B 1.449(3) 5_565
C2B C1B 1.449(3) 4_665
C2B C41 1.459(3) .
C41 H41A 0.9500 .
C43 C44 1.500(4) .
C43 H43A 0.9900 .
C43 H43B 0.9900 .
C44 C45 1.537(5) .
C44 H44A 1.0000 .
C45 C46 1.532(6) .
C45 H45A 0.9900 .
C45 H45B 0.9900 .
C46 C47 1.530(5) .
C46 H46A 0.9900 .
C46 H46B 0.9900 .
C47 H47A 0.9900 .
C47 H47B 0.9900 .
C49 C402 1.513(3) .
C49 H49A 0.9900 .
C49 H49B 0.9900 .
C401 C402 1.400(4) .
C401 C406 1.442(4) .
C402 C403 1.398(4) .
C403 C404 1.384(4) .
C403 H40A 0.9500 .
C404 C405 1.416(4) .
C404 C420 1.508(4) .
C405 C406 1.400(4) .
C405 H40B 0.9500 .
C406 C410 1.527(4) .
C410 C411 1.500(4) .
C410 C412 1.532(4) .
C410 C413 1.548(4) .
C411 H41B 0.9800 .
C411 H41C 0.9800 .
C411 H41D 0.9800 .
C412 H41E 0.9800 .
C412 H41F 0.9800 .
C412 H41G 0.9800 .
C413 H41H 0.9800 .
C413 H41I 0.9800 .
C413 H41J 0.9800 .
C420 C421 1.502(5) .
C420 C423 1.528(5) .
C420 C422 1.558(5) .
C421 H42A 0.9800 .
C421 H42B 0.9800 .
C421 H42C 0.9800 .
C422 H42D 0.9800 .
C422 H42E 0.9800 .
C422 H42F 0.9800 .
C423 H42G 0.9800 .
C423 H42H 0.9800 .
C423 H42I 0.9800 .

loop_
_platon_squeeze_void_nr
_platon_squeeze_void_average_x
_platon_squeeze_void_average_y
_platon_squeeze_void_average_z
_platon_squeeze_void_volume
_platon_squeeze_void_count_electrons
_platon_squeeze_void_content
1 -0.018 -0.008 0.279 4807 1268 ' '
2 -0.017 -0.019 0.779 4807 1268 ' '
3 0.333 0.667 0.922 274 71 ' '
4 0.667 0.333 0.422 274 71 ' '
